data_1575363
loop_
_publ_author_name
'Singh, Ashi'
'Avinash, Kiran'
'Pradhan, Amit Kumar'
'Prajapati, Aditya Kumar'
'Edwards, Alison J.'
'Thomas, Sajesh P.'

_publ_section_title
;
 Weak yet directional: supramolecular interactions of thiols unravelled by
 quantum crystallography.
;
_journal_issue 35
_journal_name_full 'Chemical science'
_journal_page_first 16016
_journal_page_last 16026
_journal_paper_doi 10.1039/d5sc04450b
_journal_volume 16
_journal_year 2025
_chemical_absolute_configuration unk
_chemical_formula_moiety 'C9 H15 N O3 S'
_chemical_formula_sum 'C9 H15 N O3 S'
_chemical_formula_weight 217.290
_space_group_crystal_system orthorhombic
_space_group_IT_number 19
_space_group_name_Hall 'P 2ac 2ab'
_space_group_name_H-M_alt 'P 21 21 21'
_symmetry_Int_Tables_number 19
_atom_sites_solution_primary dual
_audit_creation_date 2024-07-17
_audit_creation_method
;
Olex2 1.5
(compiled 2024.02.16 svn.r378c4104 for OlexSys, GUI svn.r6928)
;
_audit_update_record
;
2025-06-03 deposited with the CCDC.	2025-08-06 downloaded from the CCDC.
;
_cell_angle_alpha 90
_cell_angle_beta 90
_cell_angle_gamma 90
_cell_formula_units_Z 4
_cell_length_a 6.7827(3)
_cell_length_b 8.7826(3)
_cell_length_c 17.4217(8)
_cell_measurement_reflns_used 15668
_cell_measurement_temperature 100(1)
_cell_measurement_theta_max 33.18
_cell_measurement_theta_min 2.34
_cell_volume 1037.81(8)
_computing_molecular_graphics 'Olex2 1.5 (Dolomanov et al., 2009)'
_computing_publication_material 'Olex2 1.5 (Dolomanov et al., 2009)'
_computing_structure_refinement 'olex2.refine 1.5 (Bourhis et al., 2015)'
_computing_structure_solution 'SHELXT 2014/5 (Sheldrick, 2014)'
_diffrn_ambient_temperature 100(1)
_diffrn_measured_fraction_theta_full 0.9973
_diffrn_measured_fraction_theta_max 0.9978
_diffrn_measurement_device_type 'Bruker D8 Quest'
_diffrn_measurement_method '\f and \w scans'
_diffrn_radiation_type 'Mo K\a'
_diffrn_radiation_wavelength 0.71073
_diffrn_reflns_av_R_equivalents 0.0363
_diffrn_reflns_av_unetI/netI 0.0271
_diffrn_reflns_Laue_measured_fraction_full 0.9973
_diffrn_reflns_Laue_measured_fraction_max 0.9978
_diffrn_reflns_limit_h_max 10
_diffrn_reflns_limit_h_min -10
_diffrn_reflns_limit_k_max 13
_diffrn_reflns_limit_k_min -9
_diffrn_reflns_limit_l_max 24
_diffrn_reflns_limit_l_min -26
_diffrn_reflns_number 15668
_diffrn_reflns_point_group_measured_fraction_full 0.9957
_diffrn_reflns_point_group_measured_fraction_max 0.9962
_diffrn_reflns_theta_full 25.2417
_diffrn_reflns_theta_max 33.18
_diffrn_reflns_theta_min 2.34
_exptl_absorpt_coefficient_mu 0.294
_exptl_absorpt_correction_T_max 0.945
_exptl_absorpt_correction_T_min 0.928
_exptl_crystal_colour 'clear light colorless'
_exptl_crystal_colour_lustre clear
_exptl_crystal_colour_modifier light
_exptl_crystal_colour_primary colorless
_exptl_crystal_density_diffrn 1.391
_exptl_crystal_description block
_exptl_crystal_F_000 464
_exptl_crystal_size_max 0.330
_exptl_crystal_size_mid 0.212
_exptl_crystal_size_min 0.191
_refine_diff_density_max 0.1164
_refine_diff_density_min -0.1491
_refine_diff_density_rms 0.0270
_refine_ls_abs_structure_details 'Hooft, R.W.W., Straver, L.H., Spek, A.L. (2010). J. Appl. Cryst., 43, 665-668.'
_refine_ls_abs_structure_Flack 0.06(2)
_refine_ls_d_res_high 0.6494
_refine_ls_d_res_low 8.7109
_refine_ls_goodness_of_fit_ref 1.0590
_refine_ls_hydrogen_treatment refall
_refine_ls_matrix_type full
_refine_ls_number_constraints 0
_refine_ls_number_parameters 262
_refine_ls_number_reflns 3959
_refine_ls_number_restraints 0
_refine_ls_restrained_S_all 1.0590
_refine_ls_R_factor_all 0.0180
_refine_ls_R_factor_gt 0.0166
_refine_ls_shift/su_max 0.0004
_refine_ls_shift/su_mean 0.0001
_refine_ls_structure_factor_coef Fsqd
_refine_ls_weighting_details 'w=1/[\s^2^(Fo^2^)+(0.0000P)^2^] where P=(Fo^2^+2Fc^2^)/3'
_refine_ls_weighting_scheme calc
_refine_ls_wR_factor_gt 0.0304
_refine_ls_wR_factor_ref 0.0309
_reflns_Friedel_coverage 0.994
_reflns_limit_h_max 10
_reflns_limit_h_min -10
_reflns_limit_k_max 13
_reflns_limit_k_min -13
_reflns_limit_l_max 26
_reflns_limit_l_min -26
_reflns_number_gt 3804
_reflns_number_total 3959
_reflns_threshold_expression I>=2u(I)
_cod_data_source_file d5sc04450b2.cif
_cod_data_source_block CAP
_cod_depositor_comments 'Adding full bibliography for 1575356--1575368.cif.'
_cod_original_sg_symbol_Hall ' P 2ac 2ab'
_cod_database_code 1575363
_olex2_refinement_description
;
This dataset has been used to employ a quantum crystallographic
technique - Hirshfeld Atom Refinement (HAR) at B3LYP/def2TZVP level
of theory using NoSpherA2 module in Olex2.
;
_olex2_submission_special_instructions 'No special instructions were received'

loop_
_space_group_symop_id
_space_group_symop_operation_xyz
1 x,y,z
2 x+1/2,-y+1/2,-z
3 -x,y+1/2,-z+1/2
4 -x+1/2,-y,z+1/2

loop_
_atom_site_label
_atom_site_type_symbol
_atom_site_fract_x
_atom_site_fract_y
_atom_site_fract_z
_atom_site_U_iso_or_equiv
_atom_site_adp_type
_atom_site_occupancy
_atom_site_refinement_flags_posn
S1 S 0.74645(2) 0.640617(14) 0.393385(7) 0.01815(3) Uani 1.000000 .
O1 O 0.16772(6) 0.41836(4) 0.29837(2) 0.01752(8) Uani 1.000000 .
O3 O -0.24353(7) 0.13521(5) 0.29693(2) 0.02028(7) Uani 1.000000 .
O2 O -0.13372(6) 0.25232(4) 0.40017(2) 0.01938(8) Uani 1.000000 .
N1 N 0.25619(7) 0.20859(4) 0.36214(2) 0.01143(7) Uani 1.000000 .
C3 C 0.27371(7) 0.35702(5) 0.34804(3) 0.01196(8) Uani 1.000000 .
C4 C -0.09990(8) 0.17703(5) 0.34367(3) 0.01376(9) Uani 1.000000 .
C2 C 0.41651(7) 0.45001(5) 0.39581(3) 0.01265(8) Uani 1.000000 .
C5 C 0.10489(7) 0.11970(5) 0.32285(3) 0.01179(8) Uani 1.000000 .
C8 C 0.37059(9) 0.11568(6) 0.41620(3) 0.01431(9) Uani 1.000000 .
C7 C 0.34798(9) -0.04343(6) 0.38305(3) 0.01639(10) Uani 1.000000 .
C9 C 0.29565(9) 0.54826(7) 0.45094(4) 0.02055(11) Uani 1.000000 .
C6 C 0.13675(9) -0.04443(6) 0.35260(4) 0.01714(10) Uani 1.000000 .
C1 C 0.54794(8) 0.54531(7) 0.34318(3) 0.01702(10) Uani 1.000000 .
H2 H 0.5129(11) 0.3749(8) 0.4291(4) 0.0308(18) Uani 1.000000 .
H5 H 0.1239(10) 0.1296(8) 0.2606(3) 0.0245(16) Uani 1.000000 .
H8a H 0.5217(11) 0.1527(9) 0.4182(4) 0.0341(18) Uani 1.000000 .
H8b H 0.3088(13) 0.1223(8) 0.4720(4) 0.042(2) Uani 1.000000 .
H7a H 0.4562(12) -0.0595(8) 0.3367(5) 0.039(2) Uani 1.000000 .
H7b H 0.3765(13) -0.1296(9) 0.4262(4) 0.042(2) Uani 1.000000 .
H9a H 0.1928(12) 0.6194(9) 0.4182(4) 0.042(2) Uani 1.000000 .
H9b H 0.2089(15) 0.4784(10) 0.4881(4) 0.052(3) Uani 1.000000 .
H9c H 0.3923(12) 0.6187(9) 0.4837(4) 0.043(2) Uani 1.000000 .
H6a H 0.0369(12) -0.0664(9) 0.3994(4) 0.044(2) Uani 1.000000 .
H6b H 0.1114(13) -0.1284(8) 0.3072(4) 0.041(2) Uani 1.000000 .
H1a H 0.4597(12) 0.6329(9) 0.3146(4) 0.036(2) Uani 1.000000 .
H1b H 0.6117(13) 0.4756(9) 0.2978(4) 0.048(2) Uani 1.000000 .
H1 H 0.8576(14) 0.5177(10) 0.4010(5) 0.054(3) Uani 1.000000 .
H3 H -0.2027(13) 0.0596(10) 0.2568(5) 0.034(2) Uani 1.000000 .

loop_
_atom_site_aniso_label
_atom_site_aniso_U_11
_atom_site_aniso_U_22
_atom_site_aniso_U_33
_atom_site_aniso_U_12
_atom_site_aniso_U_13
_atom_site_aniso_U_23
S1 0.01489(5) 0.01799(5) 0.02156(6) -0.00655(5) -0.00229(6) -0.00122(5)
O1 0.01764(19) 0.01349(16) 0.02144(18) -0.00175(14) -0.00897(15) 0.00439(14)
O3 0.01104(16) 0.02471(18) 0.02510(18) 0.0005(2) -0.00374(16) -0.00998(16)
O2 0.01516(18) 0.02243(18) 0.02056(18) -0.00003(14) 0.00167(15) -0.00954(16)
N1 0.01055(17) 0.00967(15) 0.01408(17) -0.00121(17) -0.00235(17) 0.00062(13)
C3 0.0110(2) 0.01002(18) 0.01485(19) -0.00130(18) -0.00353(16) 0.00123(17)
C4 0.0106(2) 0.0140(2) 0.0167(2) -0.00099(17) 0.00004(17) -0.00433(18)
C2 0.0125(2) 0.01014(18) 0.0153(2) -0.00164(16) -0.00273(18) 0.00056(19)
C5 0.0106(2) 0.01137(19) 0.0134(2) -0.00142(17) -0.00075(16) -0.00175(18)
C8 0.0171(2) 0.0112(2) 0.0146(2) -0.00069(19) -0.00423(18) 0.00096(18)
C7 0.0181(2) 0.0103(2) 0.0208(3) 0.00111(18) -0.0035(2) 0.0004(2)
C9 0.0188(3) 0.0218(3) 0.0211(3) -0.0046(2) 0.0040(2) -0.0050(2)
C6 0.0163(2) 0.0107(2) 0.0243(3) -0.00259(19) -0.0016(2) -0.0010(2)
C1 0.0147(2) 0.0208(2) 0.0156(2) -0.0063(2) -0.00042(19) -0.0006(2)
H2 0.032(5) 0.026(4) 0.034(4) 0.003(4) -0.010(4) 0.006(4)
H5 0.021(4) 0.032(4) 0.020(3) 0.000(4) -0.002(3) -0.005(3)
H8a 0.020(4) 0.031(4) 0.051(5) -0.004(4) -0.012(4) 0.002(4)
H8b 0.065(7) 0.034(4) 0.028(4) -0.001(4) -0.000(4) -0.009(4)
H7a 0.031(5) 0.037(5) 0.049(5) 0.001(4) 0.008(4) -0.013(4)
H7b 0.050(6) 0.035(4) 0.041(5) -0.005(4) -0.013(5) 0.016(4)
H9a 0.036(6) 0.043(5) 0.047(5) 0.015(4) -0.004(4) -0.015(4)
H9b 0.046(7) 0.063(6) 0.047(5) -0.014(5) 0.023(5) 0.005(4)
H9c 0.036(5) 0.055(6) 0.040(4) -0.004(5) -0.001(4) -0.030(4)
H6a 0.038(5) 0.049(6) 0.045(5) -0.009(5) 0.006(4) 0.017(5)
H6b 0.046(6) 0.024(4) 0.052(5) -0.005(4) -0.022(5) -0.011(4)
H1a 0.031(5) 0.032(4) 0.047(5) -0.011(4) -0.014(4) 0.016(4)
H1b 0.043(6) 0.063(6) 0.037(4) -0.018(5) 0.017(4) -0.026(4)
H1 0.034(6) 0.043(6) 0.086(7) 0.022(5) -0.021(6) -0.006(5)
H3 0.016(6) 0.035(6) 0.049(6) 0.000(5) -0.015(5) -0.006(5)

loop_
_geom_angle_atom_site_label_1
_geom_angle_atom_site_label_2
_geom_angle_atom_site_label_3
_geom_angle
_geom_angle_site_symmetry_1
_geom_angle_site_symmetry_3
_geom_angle_publ_flag
H1 S1 C1 95.4(4) . . ?
H3 O3 C4 114.2(5) . . ?
C5 N1 C3 119.98(4) . . ?
C8 N1 C3 127.97(4) . . ?
C8 N1 C5 112.03(4) . . ?
N1 C3 O1 119.95(4) . . ?
C2 C3 O1 121.09(4) . . ?
C2 C3 N1 118.89(4) . . ?
O2 C4 O3 120.94(5) . . ?
C5 C4 O3 115.73(4) . . ?
C5 C4 O2 123.30(5) . . ?
C9 C2 C3 107.83(4) . . ?
C1 C2 C3 109.78(4) . . ?
C1 C2 C9 112.36(4) . . ?
H2 C2 C3 110.3(4) . . ?
H2 C2 C9 109.1(4) . . ?
H2 C2 C1 107.4(4) . . ?
C4 C5 N1 110.67(4) . . ?
C6 C5 N1 104.06(4) . . ?
C6 C5 C4 110.86(4) . . ?
H5 C5 N1 109.8(4) . . ?
H5 C5 C4 108.5(4) . . ?
H5 C5 C6 112.9(4) . . ?
C7 C8 N1 102.35(4) . . ?
H8a C8 N1 110.8(4) . . ?
H8a C8 C7 112.7(4) . . ?
H8b C8 N1 110.4(4) . . ?
H8b C8 C7 111.1(4) . . ?
H8b C8 H8a 109.3(6) . . ?
C6 C7 C8 103.40(5) . . ?
H7a C7 C8 109.3(4) . . ?
H7a C7 C6 111.7(4) . . ?
H7b C7 C8 111.1(4) . . ?
H7b C7 C6 113.8(4) . . ?
H7b C7 H7a 107.5(6) . . ?
H9a C9 C2 109.7(4) . . ?
H9b C9 C2 110.6(5) . . ?
H9b C9 H9a 107.0(7) . . ?
H9c C9 C2 109.5(4) . . ?
H9c C9 H9a 109.8(6) . . ?
H9c C9 H9b 110.3(6) . . ?
C7 C6 C5 104.00(4) . . ?
H6a C6 C5 109.4(4) . . ?
H6a C6 C7 109.1(4) . . ?
H6b C6 C5 111.3(4) . . ?
H6b C6 C7 113.7(5) . . ?
H6b C6 H6a 109.1(6) . . ?
C2 C1 S1 113.40(4) . . ?
H1a C1 S1 107.5(4) . . ?
H1a C1 C2 109.8(4) . . ?
H1b C1 S1 108.4(5) . . ?
H1b C1 C2 111.1(4) . . ?
H1b C1 H1a 106.4(6) . . ?

loop_
_geom_bond_atom_site_label_1
_geom_bond_atom_site_label_2
_geom_bond_distance
_geom_bond_site_symmetry_2
_geom_bond_publ_flag
S1 C1 1.8107(5) . ?
S1 H1 1.323(8) . ?
O1 C3 1.2474(6) . ?
O3 C4 1.3217(6) . ?
O3 H3 1.003(9) . ?
O2 C4 1.2077(6) . ?
N1 C3 1.3319(6) . ?
N1 C5 1.4599(6) . ?
N1 C8 1.4679(6) . ?
C3 C2 1.5158(7) . ?
C4 C5 1.5213(7) . ?
C2 C9 1.5295(8) . ?
C2 C1 1.5283(7) . ?
C2 H2 1.095(7) . ?
C5 C6 1.5470(7) . ?
C5 H5 1.095(6) . ?
C8 C7 1.5198(7) . ?
C8 H8a 1.076(7) . ?
C8 H8b 1.060(7) . ?
C7 C6 1.5278(8) . ?
C7 H7a 1.100(8) . ?
C7 H7b 1.084(7) . ?
C9 H9a 1.097(8) . ?
C9 H9b 1.069(8) . ?
C9 H9c 1.067(7) . ?
C6 H6a 1.077(7) . ?
C6 H6b 1.095(7) . ?
C1 H1a 1.094(7) . ?
C1 H1b 1.089(7) . ?

loop_
_geom_torsion_atom_site_label_1
_geom_torsion_atom_site_label_2
_geom_torsion_atom_site_label_3
_geom_torsion_atom_site_label_4
_geom_torsion
_geom_torsion_site_symmetry_1
_geom_torsion_site_symmetry_2
_geom_torsion_site_symmetry_3
_geom_torsion_site_symmetry_4
_geom_torsion_publ_flag
S1 C1 C2 C3 -171.91(4) . . . . ?
S1 C1 C2 C9 68.09(5) . . . . ?
O1 C3 N1 C5 -3.73(6) . . . . ?
O1 C3 N1 C8 178.01(5) . . . . ?
O1 C3 C2 C9 70.28(5) . . . . ?
O1 C3 C2 C1 -52.43(5) . . . . ?
O3 C4 C5 N1 162.16(4) . . . . ?
O3 C4 C5 C6 -82.90(5) . . . . ?
O2 C4 C5 N1 -19.93(6) . . . . ?
O2 C4 C5 C6 95.01(5) . . . . ?
N1 C3 C2 C9 -106.78(5) . . . . ?
N1 C3 C2 C1 130.51(5) . . . . ?
N1 C5 C6 C7 -20.10(4) . . . . ?
N1 C8 C7 C6 -36.40(5) . . . . ?
C4 C5 C6 C7 -139.11(4) . . . . ?
C5 C6 C7 C8 35.19(5) . . . . ?
